data_7212237
loop_
_publ_author_name
'Constable, Edwin C.'
'Zhang, Guoqi'
'Housecroft, Catherine E.'
'Neuburger, Markus'
'Zampese, Jennifer A.'

_publ_section_title
;
 Host--guest chemistry of a chiral Schiff base copper(ii) complex: can
 chiral information be transferred to the guest cation?
;
_journal_issue 6
_journal_name_full CrystEngComm
_journal_page_first 1764
_journal_paper_doi 10.1039/b922929a
_journal_volume 12
_journal_year 2010
_chemical_absolute_configuration ad
_chemical_formula_moiety 'C25 H32 Ca Cu N4 O11'
_chemical_formula_sum 'C25 H32 Ca Cu N4 O11'
_chemical_formula_weight 668.17
_chemical_name_systematic
;
?
;
_space_group_IT_number 4
_symmetry_cell_setting monoclinic
_symmetry_space_group_name_Hall 'P 2yb'
_symmetry_space_group_name_H-M 'P 1 21 1'
_atom_sites_solution_hydrogens geom
_atom_sites_solution_primary direct
_atom_sites_solution_secondary difmap
_audit_creation_method SHELXL-97
_cell_angle_alpha 90.00
_cell_angle_beta 104.92(3)
_cell_angle_gamma 90.00
_cell_formula_units_Z 4
_cell_length_a 13.795(3)
_cell_length_b 13.814(3)
_cell_length_c 15.431(3)
_cell_measurement_temperature 173(2)
_cell_volume 2841.5(11)
_computing_cell_refinement 'Stoe IPDS'
_computing_data_collection 'Stoe IPDS'
_computing_data_reduction 'Stoe IPDS'
_computing_molecular_graphics 'Bruker SHELXTL'
_computing_publication_material 'Bruker SHELXTL'
_computing_structure_refinement 'SHELXL-97 (Sheldrick, 1997)'
_computing_structure_solution 'SHELXS-97 (Sheldrick, 1990)'
_diffrn_ambient_temperature 173(2)
_diffrn_measured_fraction_theta_full 0.990
_diffrn_measured_fraction_theta_max 0.990
_diffrn_measurement_device_type 'Stoe IPDS'
_diffrn_measurement_method '\w scans'
_diffrn_radiation_monochromator graphite
_diffrn_radiation_source 'fine-focus sealed tube'
_diffrn_radiation_type MoK\a
_diffrn_radiation_wavelength 0.71073
_diffrn_reflns_av_R_equivalents 0.0414
_diffrn_reflns_av_sigmaI/netI 0.0174
_diffrn_reflns_limit_h_max 18
_diffrn_reflns_limit_h_min -18
_diffrn_reflns_limit_k_max 18
_diffrn_reflns_limit_k_min -18
_diffrn_reflns_limit_l_max 20
_diffrn_reflns_limit_l_min -20
_diffrn_reflns_number 102394
_diffrn_reflns_theta_full 28.50
_diffrn_reflns_theta_max 28.50
_diffrn_reflns_theta_min 2.73
_exptl_absorpt_coefficient_mu 1.015
_exptl_absorpt_correction_T_max 0.9510
_exptl_absorpt_correction_T_min 0.6868
_exptl_absorpt_correction_type multi-scan
_exptl_absorpt_process_details '(Blessing, 1951)'
_exptl_crystal_colour red
_exptl_crystal_density_diffrn 1.562
_exptl_crystal_density_method 'not measured'
_exptl_crystal_description block
_exptl_crystal_F_000 1388
_exptl_crystal_size_max 0.40
_exptl_crystal_size_mid 0.23
_exptl_crystal_size_min 0.05
_refine_diff_density_max 0.449
_refine_diff_density_min -0.404
_refine_diff_density_rms 0.055
_refine_ls_abs_structure_details 'Flack H D (1983), Acta Cryst. A39, 876-881'
_refine_ls_abs_structure_Flack 0.038(6)
_refine_ls_extinction_method none
_refine_ls_goodness_of_fit_ref 1.096
_refine_ls_hydrogen_treatment mixed
_refine_ls_matrix_type full
_refine_ls_number_parameters 819
_refine_ls_number_reflns 14290
_refine_ls_number_restraints 3
_refine_ls_restrained_S_all 1.096
_refine_ls_R_factor_all 0.0275
_refine_ls_R_factor_gt 0.0268
_refine_ls_shift/su_max 0.012
_refine_ls_shift/su_mean 0.000
_refine_ls_structure_factor_coef Fsqd
_refine_ls_weighting_details 'calc w=1/[\s^2^(Fo^2^)+(0.0378P)^2^+1.0050P] where P=(Fo^2^+2Fc^2^)/3'
_refine_ls_weighting_scheme calc
_refine_ls_wR_factor_gt 0.0717
_refine_ls_wR_factor_ref 0.0722
_reflns_number_gt 14002
_reflns_number_total 14290
_reflns_threshold_expression >2sigma(I)
_cod_data_source_file b922929a.txt
_cod_data_source_block gq73
_cod_original_cell_volume 2841.5(10)
_cod_original_sg_symbol_Hall P2yb
_cod_original_sg_symbol_H-M P2(1)
_cod_database_code 7212237

loop_
_symmetry_equiv_pos_as_xyz
'x, y, z'
'-x, y+1/2, -z'

loop_
_atom_site_label
_atom_site_type_symbol
_atom_site_fract_x
_atom_site_fract_y
_atom_site_fract_z
_atom_site_U_iso_or_equiv
_atom_site_adp_type
_atom_site_occupancy
_atom_site_symmetry_multiplicity
_atom_site_calc_flag
_atom_site_refinement_flags
_atom_site_disorder_assembly
_atom_site_disorder_group
Cu1A Cu 0.550830(17) 0.060981(14) 1.129689(14) 0.01756(5) Uani 1 1 d . . .
Ca1A Ca 0.76505(3) 0.12603(3) 1.07750(2) 0.01786(8) Uani 1 1 d . . .
N1A N 0.48015(11) -0.05749(12) 1.13906(10) 0.0168(3) Uani 1 1 d . . .
N2A N 0.42888(12) 0.12646(15) 1.13303(10) 0.0192(3) Uani 1 1 d . . .
O1A O 0.82885(12) -0.05272(13) 1.07487(12) 0.0286(4) Uani 1 1 d . A .
O2A O 0.66146(12) -0.00181(11) 1.10136(10) 0.0219(3) Uani 1 1 d . A .
O3A O 0.62288(12) 0.17641(11) 1.12350(10) 0.0215(3) Uani 1 1 d . A .
O4A O 0.74643(13) 0.30910(12) 1.10601(11) 0.0261(3) Uani 1 1 d . A .
C1A C 0.9186(3) -0.0886(3) 0.9624(3) 0.0711(12) Uani 1 1 d . A .
H1A1 H 0.8741 -0.1429 0.9381 0.107 Uiso 1 1 calc R . .
H1A2 H 0.9856 -0.1014 0.9544 0.107 Uiso 1 1 calc R . .
H1A3 H 0.8919 -0.0291 0.9306 0.107 Uiso 1 1 calc R . .
C2A C 0.9248(2) -0.0775(2) 1.0591(2) 0.0480(8) Uani 1 1 d . . .
H2AA H 0.9491 -0.1388 1.0904 0.058 Uiso 1 1 calc R A .
H2AB H 0.9741 -0.0262 1.0844 0.058 Uiso 1 1 calc R . .
C3A C 0.76412(16) -0.12737(16) 1.07758(13) 0.0207(4) Uani 1 1 d . . .
C4A C 0.67281(16) -0.09541(15) 1.09404(12) 0.0181(4) Uani 1 1 d . A .
C5A C 0.60104(15) -0.16541(15) 1.10157(12) 0.0182(4) Uani 1 1 d . . .
C6A C 0.62091(17) -0.26403(15) 1.08964(13) 0.0220(4) Uani 1 1 d . A .
H6AA H 0.5723 -0.3114 1.0934 0.026 Uiso 1 1 calc R . .
C7A C 0.70899(17) -0.29229(16) 1.07274(13) 0.0243(4) Uani 1 1 d . . .
H7AA H 0.7211 -0.3591 1.0651 0.029 Uiso 1 1 calc R A .
C8A C 0.78161(17) -0.22393(16) 1.06655(13) 0.0225(4) Uani 1 1 d . A .
H8AA H 0.8428 -0.2442 1.0548 0.027 Uiso 1 1 calc R . .
C9A C 0.50772(14) -0.14218(14) 1.12440(12) 0.0194(4) Uani 1 1 d . A .
H9AA H 0.4642 -0.1943 1.1286 0.023 Uiso 1 1 calc R . .
C10A C 0.38858(12) -0.03723(12) 1.16868(11) 0.0183(3) Uani 1 1 d . . .
H10A H 0.4096 -0.0258 1.2349 0.022 Uiso 1 1 calc R . .
C11A C 0.30947(16) -0.11688(16) 1.15118(14) 0.0243(4) Uani 1 1 d . . .
H11A H 0.3382 -0.1765 1.1834 0.029 Uiso 1 1 calc R . .
H11B H 0.2887 -0.1316 1.0862 0.029 Uiso 1 1 calc R . .
C12A C 0.21839(14) -0.08489(15) 1.18286(15) 0.0304(4) Uani 1 1 d . . .
H12A H 0.1655 -0.1349 1.1663 0.036 Uiso 1 1 calc R . .
H12B H 0.2377 -0.0791 1.2490 0.036 Uiso 1 1 calc R . .
C13A C 0.17660(14) 0.01149(16) 1.14213(16) 0.0312(4) Uani 1 1 d . . .
H13A H 0.1215 0.0319 1.1684 0.037 Uiso 1 1 calc R . .
H13B H 0.1484 0.0033 1.0767 0.037 Uiso 1 1 calc R . .
C14A C 0.25700(17) 0.09037(18) 1.15865(17) 0.0290(5) Uani 1 1 d . . .
H14A H 0.2285 0.1505 1.1274 0.035 Uiso 1 1 calc R . .
H14B H 0.2799 0.1044 1.2237 0.035 Uiso 1 1 calc R . .
C15A C 0.34497(12) 0.05732(13) 1.12438(12) 0.0196(3) Uani 1 1 d . . .
H15A H 0.3183 0.0436 1.0589 0.024 Uiso 1 1 calc R . .
C16A C 0.41626(15) 0.21820(15) 1.13402(12) 0.0199(4) Uani 1 1 d . . .
H16A H 0.3522 0.2412 1.1369 0.024 Uiso 1 1 calc R . .
C17A C 0.49295(16) 0.29030(16) 1.13111(13) 0.0203(4) Uani 1 1 d . A .
C18A C 0.58868(16) 0.26521(15) 1.12378(12) 0.0182(4) Uani 1 1 d . . .
C19A C 0.65516(17) 0.34115(16) 1.11627(13) 0.0202(4) Uani 1 1 d . A .
C20A C 0.6267(2) 0.43653(16) 1.11613(15) 0.0273(5) Uani 1 1 d . . .
H20A H 0.6727 0.4864 1.1118 0.033 Uiso 1 1 calc R A .
C21A C 0.5304(2) 0.46026(19) 1.12241(15) 0.0299(5) Uani 1 1 d . A .
H21A H 0.5109 0.5262 1.1220 0.036 Uiso 1 1 calc R . .
C22A C 0.46358(18) 0.38837(17) 1.12917(14) 0.0259(4) Uani 1 1 d . . .
H22A H 0.3978 0.4047 1.1325 0.031 Uiso 1 1 calc R A .
C23A C 0.8304(2) 0.3739(2) 1.1310(2) 0.0392(6) Uani 1 1 d . . .
H23A H 0.8103 0.4386 1.1049 0.047 Uiso 1 1 calc R A .
H23B H 0.8854 0.3498 1.1064 0.047 Uiso 1 1 calc R . .
C24A C 0.8670(2) 0.3826(3) 1.2307(2) 0.0643(11) Uani 1 1 d . A .
H24A H 0.8122 0.4052 1.2553 0.096 Uiso 1 1 calc R . .
H24B H 0.9225 0.4290 1.2458 0.096 Uiso 1 1 calc R . .
H24C H 0.8903 0.3193 1.2564 0.096 Uiso 1 1 calc R . .
N10' N 0.6765(9) 0.1165(13) 0.8811(13) 0.0222(12) Uani 0.418(18) 1 d P A 2
N10A N 0.6539(7) 0.1282(9) 0.8713(9) 0.0222(12) Uani 0.582(18) 1 d P A 1
O10A O 0.7212(5) 0.0656(4) 0.8751(8) 0.0458(18) Uani 0.582(18) 1 d P A 1
O10' O 0.7414(5) 0.0572(5) 0.9189(7) 0.0364(16) Uani 0.418(18) 1 d P A 2
O11A O 0.63810(13) 0.16328(14) 0.93854(10) 0.0300(3) Uani 1 1 d . A .
O12A O 0.6036(6) 0.1569(5) 0.7961(3) 0.0368(13) Uani 0.582(18) 1 d P A 1
O12' O 0.6462(10) 0.1293(8) 0.8026(4) 0.046(2) Uani 0.418(18) 1 d P A 2
N20A N 0.95028(15) 0.18270(15) 1.03390(13) 0.0269(4) Uani 1 1 d . A .
O20A O 0.86980(15) 0.21212(18) 0.98467(12) 0.0440(5) Uani 1 1 d . A .
O21A O 0.94706(13) 0.14756(16) 1.10883(12) 0.0381(4) Uani 1 1 d . A .
O22A O 1.02928(14) 0.18551(17) 1.01171(15) 0.0444(5) Uani 1 1 d . . .
O30A O 0.82517(14) 0.11660(16) 1.23713(10) 0.0340(4) Uani 1 1 d D A .
H3A H 0.7770(17) 0.113(2) 1.2593(18) 0.041 Uiso 1 1 d D . .
C30A C 0.9051(3) 0.0538(4) 1.2844(2) 0.0693(12) Uani 1 1 d . . .
H30A H 0.8830 -0.0137 1.2759 0.104 Uiso 1 1 calc R A .
H30B H 0.9225 0.0696 1.3485 0.104 Uiso 1 1 calc R . .
H30C H 0.9640 0.0631 1.2609 0.104 Uiso 1 1 calc R . .
Cu1B Cu 0.548377(16) 0.127039(14) 0.625801(14) 0.01748(5) Uani 1 1 d . B .
Ca1B Ca 0.76692(3) 0.06529(3) 0.58018(2) 0.01797(8) Uani 1 1 d . . .
N1B N 0.43615(12) 0.06072(15) 0.65224(10) 0.0193(3) Uani 1 1 d . . .
N2B N 0.46528(12) 0.24071(12) 0.61074(10) 0.0177(3) Uani 1 1 d . . .
O1B O 0.74987(12) -0.11888(12) 0.61129(10) 0.0243(3) Uani 1 1 d . B .
O2B O 0.62435(12) 0.01270(11) 0.62572(10) 0.0210(3) Uani 1 1 d . B .
O3B O 0.65831(11) 0.19070(12) 0.59761(10) 0.0206(3) Uani 1 1 d . B .
O4B O 0.82761(12) 0.24536(13) 0.57547(11) 0.0251(3) Uani 1 1 d . B .
C1B C 0.8684(2) -0.1965(3) 0.7366(2) 0.0595(10) Uani 1 1 d . B .
H1B1 H 0.8840 -0.1333 0.7657 0.089 Uiso 1 1 calc R . .
H1B2 H 0.9283 -0.2376 0.7517 0.089 Uiso 1 1 calc R . .
H1B3 H 0.8146 -0.2275 0.7575 0.089 Uiso 1 1 calc R . .
C2B C 0.83487(19) -0.1830(2) 0.63630(18) 0.0349(5) Uani 1 1 d . . .
H2BA H 0.8910 -0.1560 0.6148 0.042 Uiso 1 1 calc R B .
H2BB H 0.8168 -0.2466 0.6071 0.042 Uiso 1 1 calc R . .
C3B C 0.65967(18) -0.15165(16) 0.62263(13) 0.0230(4) Uani 1 1 d . . .
C4B C 0.59223(16) -0.07656(16) 0.62949(12) 0.0195(4) Uani 1 1 d . B .
C5B C 0.49652(17) -0.10145(17) 0.63987(13) 0.0219(4) Uani 1 1 d . . .
C6B C 0.47107(18) -0.20023(18) 0.64200(15) 0.0271(5) Uani 1 1 d . B .
H6BA H 0.4067 -0.2173 0.6487 0.032 Uiso 1 1 calc R . .
C7B C 0.5368(2) -0.27169(19) 0.63467(15) 0.0305(5) Uani 1 1 d . . .
H7BA H 0.5177 -0.3377 0.6355 0.037 Uiso 1 1 calc R B .
C8B C 0.6322(2) -0.24730(18) 0.62599(14) 0.0281(5) Uani 1 1 d . B .
H8BA H 0.6786 -0.2971 0.6224 0.034 Uiso 1 1 calc R . .
C9B C 0.42516(16) -0.03185(17) 0.65359(13) 0.0225(4) Uani 1 1 d . B .
H9BA H 0.3649 -0.0558 0.6646 0.027 Uiso 1 1 calc R . .
C10B C 0.36416(12) 0.13080(14) 0.67142(11) 0.0206(3) Uani 1 1 d . B .
H10B H 0.3922 0.1548 0.7340 0.025 Uiso 1 1 calc R . .
C11B C 0.25905(16) 0.09236(19) 0.66552(16) 0.0289(5) Uani 1 1 d . . .
H11C H 0.2627 0.0398 0.7099 0.035 Uiso 1 1 calc R B .
H11D H 0.2300 0.0652 0.6050 0.035 Uiso 1 1 calc R . .
C12B C 0.19164(15) 0.17393(18) 0.68392(14) 0.0320(4) Uani 1 1 d . B .
H12C H 0.1225 0.1491 0.6756 0.038 Uiso 1 1 calc R . .
H12D H 0.2164 0.1954 0.7470 0.038 Uiso 1 1 calc R . .
C13B C 0.18996(14) 0.25949(16) 0.62204(15) 0.0314(4) Uani 1 1 d . . .
H13C H 0.1489 0.3119 0.6382 0.038 Uiso 1 1 calc R B .
H13D H 0.1579 0.2397 0.5596 0.038 Uiso 1 1 calc R . .
C14B C 0.29546(16) 0.29823(18) 0.62735(15) 0.0282(4) Uani 1 1 d . B .
H14C H 0.2916 0.3509 0.5831 0.034 Uiso 1 1 calc R . .
H14D H 0.3252 0.3250 0.6879 0.034 Uiso 1 1 calc R . .
C15B C 0.36078(12) 0.21681(13) 0.60810(11) 0.0201(3) Uani 1 1 d . B .
H15B H 0.3286 0.1932 0.5461 0.024 Uiso 1 1 calc R . .
C16B C 0.49382(14) 0.32733(14) 0.59872(12) 0.0183(3) Uani 1 1 d . B .
H16B H 0.4463 0.3780 0.5947 0.022 Uiso 1 1 calc R . .
C17B C 0.59259(15) 0.35304(15) 0.59098(12) 0.0183(4) Uani 1 1 d . . .
C18B C 0.66708(15) 0.28474(15) 0.58890(12) 0.0166(4) Uani 1 1 d . B .
C19B C 0.75962(15) 0.31795(15) 0.57462(12) 0.0186(4) Uani 1 1 d . . .
C20B C 0.77570(17) 0.41528(17) 0.56328(14) 0.0244(4) Uani 1 1 d . B .
H20B H 0.8376 0.4367 0.5537 0.029 Uiso 1 1 calc R . .
C21B C 0.70062(17) 0.48200(16) 0.56599(14) 0.0251(4) Uani 1 1 d . . .
H21B H 0.7120 0.5490 0.5586 0.030 Uiso 1 1 calc R B .
C22B C 0.61037(16) 0.45232(16) 0.57913(13) 0.0224(4) Uani 1 1 d . B .
H22B H 0.5598 0.4987 0.5803 0.027 Uiso 1 1 calc R . .
C23B C 0.92243(18) 0.2717(2) 0.55868(19) 0.0349(5) Uani 1 1 d . . .
H23C H 0.9728 0.2212 0.5834 0.042 Uiso 1 1 calc R B .
H23D H 0.9461 0.3334 0.5897 0.042 Uiso 1 1 calc R . .
C24B C 0.9131(3) 0.2831(3) 0.4597(2) 0.0503(8) Uani 1 1 d . B .
H24D H 0.8914 0.2216 0.4291 0.075 Uiso 1 1 calc R . .
H24E H 0.9782 0.3016 0.4504 0.075 Uiso 1 1 calc R . .
H24F H 0.8635 0.3334 0.4352 0.075 Uiso 1 1 calc R . .
N10" N 0.6689(16) 0.0730(14) 0.3704(15) 0.048(5) Uani 0.37(3) 1 d P B 2
N10B N 0.6599(6) 0.0648(6) 0.3774(5) 0.0189(13) Uani 0.63(3) 1 d P B 1
O10B O 0.7208(5) 0.1290(4) 0.3718(8) 0.0383(16) Uani 0.63(3) 1 d P B 1
O10" O 0.7391(7) 0.1326(7) 0.4134(13) 0.039(2) Uani 0.37(3) 1 d P B 2
O11B O 0.64285(12) 0.02921(14) 0.44150(10) 0.0296(4) Uani 1 1 d . B .
O12B O 0.6045(6) 0.0329(4) 0.3003(3) 0.0372(15) Uani 0.63(3) 1 d P B 1
O12" O 0.6442(15) 0.0584(15) 0.3017(5) 0.061(4) Uani 0.37(3) 1 d P B 2
N20B N 0.95381(15) 0.01467(15) 0.53667(13) 0.0276(4) Uani 1 1 d . B .
O20B O 0.87274(15) -0.0154(2) 0.48744(12) 0.0473(5) Uani 1 1 d . B .
O21B O 0.95033(12) 0.04687(16) 0.61206(12) 0.0374(4) Uani 1 1 d . B .
O22B O 1.03188(15) 0.01255(19) 0.51356(15) 0.0481(5) Uani 1 1 d . . .
O30B O 0.82624(13) 0.07694(16) 0.73847(10) 0.0328(4) Uani 1 1 d D B .
H3B H 0.7877(19) 0.062(2) 0.7637(18) 0.039 Uiso 1 1 d D . .
C30B C 0.9089(2) 0.1326(3) 0.78649(17) 0.0498(7) Uani 1 1 d . . .
H30D H 0.9614 0.0894 0.8205 0.075 Uiso 1 1 calc R B .
H30E H 0.8871 0.1762 0.8279 0.075 Uiso 1 1 calc R . .
H30F H 0.9355 0.1708 0.7443 0.075 Uiso 1 1 calc R . .

loop_
_atom_site_aniso_label
_atom_site_aniso_U_11
_atom_site_aniso_U_22
_atom_site_aniso_U_33
_atom_site_aniso_U_23
_atom_site_aniso_U_13
_atom_site_aniso_U_12
Cu1A 0.01749(11) 0.01330(12) 0.02450(11) -0.00156(9) 0.01016(8) -0.00108(9)
Ca1A 0.01792(17) 0.01713(18) 0.02047(16) -0.00031(15) 0.00843(13) -0.00173(16)
N1A 0.0148(6) 0.0183(7) 0.0180(6) 0.0015(5) 0.0056(5) -0.0017(5)
N2A 0.0189(7) 0.0197(7) 0.0202(6) -0.0015(6) 0.0071(5) -0.0006(6)
O1A 0.0200(7) 0.0213(8) 0.0501(9) -0.0085(7) 0.0192(7) -0.0044(6)
O2A 0.0249(7) 0.0106(7) 0.0348(7) -0.0038(6) 0.0163(6) -0.0013(6)
O3A 0.0262(8) 0.0132(7) 0.0298(7) -0.0006(5) 0.0158(6) 0.0013(6)
O4A 0.0300(8) 0.0180(7) 0.0356(8) -0.0047(6) 0.0180(6) -0.0049(6)
C1A 0.083(3) 0.047(2) 0.115(3) 0.0172(19) 0.083(2) 0.0167(18)
C2A 0.0247(12) 0.0311(14) 0.098(2) -0.0150(14) 0.0327(13) -0.0022(10)
C3A 0.0216(9) 0.0174(10) 0.0249(9) -0.0044(7) 0.0091(7) -0.0018(8)
C4A 0.0202(9) 0.0153(9) 0.0196(8) -0.0013(6) 0.0063(7) -0.0010(7)
C5A 0.0205(9) 0.0167(9) 0.0189(8) -0.0018(6) 0.0076(6) 0.0011(7)
C6A 0.0313(10) 0.0133(9) 0.0220(8) -0.0006(6) 0.0078(7) -0.0019(8)
C7A 0.0331(10) 0.0149(10) 0.0269(9) -0.0023(7) 0.0113(8) 0.0053(8)
C8A 0.0253(10) 0.0200(10) 0.0246(9) -0.0032(7) 0.0106(7) 0.0012(8)
C9A 0.0204(8) 0.0175(8) 0.0206(8) 0.0009(6) 0.0058(6) -0.0049(6)
C10A 0.0162(7) 0.0207(7) 0.0199(7) -0.0008(6) 0.0082(6) -0.0017(6)
C11A 0.0207(8) 0.0231(9) 0.0325(9) -0.0015(7) 0.0129(7) -0.0062(7)
C12A 0.0221(8) 0.0339(10) 0.0389(10) -0.0009(8) 0.0145(8) -0.0056(7)
C13A 0.0158(8) 0.0357(11) 0.0432(11) -0.0041(9) 0.0100(8) -0.0030(7)
C14A 0.0215(10) 0.0270(11) 0.0404(11) -0.0037(8) 0.0114(8) -0.0002(8)
C15A 0.0153(7) 0.0213(7) 0.0211(7) -0.0027(7) 0.0028(6) -0.0018(6)
C16A 0.0196(8) 0.0196(9) 0.0207(8) -0.0037(6) 0.0055(6) 0.0020(7)
C17A 0.0244(10) 0.0162(9) 0.0206(8) -0.0005(7) 0.0060(7) 0.0011(8)
C18A 0.0259(10) 0.0138(9) 0.0171(8) -0.0013(6) 0.0096(7) -0.0008(8)
C19A 0.0255(10) 0.0184(10) 0.0190(8) -0.0014(7) 0.0100(7) -0.0017(8)
C20A 0.0390(12) 0.0146(10) 0.0296(10) 0.0011(7) 0.0112(9) -0.0025(9)
C21A 0.0384(12) 0.0164(10) 0.0345(10) -0.0010(8) 0.0088(9) 0.0066(9)
C22A 0.0310(10) 0.0177(10) 0.0274(9) -0.0026(7) 0.0046(8) 0.0047(8)
C23A 0.0319(12) 0.0258(13) 0.0662(16) -0.0125(11) 0.0238(11) -0.0113(10)
C24A 0.0392(15) 0.063(2) 0.079(2) -0.0405(19) -0.0046(15) 0.0100(15)
N10' 0.014(4) 0.021(3) 0.035(3) 0.000(2) 0.011(3) 0.004(3)
N10A 0.014(4) 0.021(3) 0.035(3) 0.000(2) 0.011(3) 0.004(3)
O10A 0.033(2) 0.036(2) 0.074(5) 0.019(2) 0.026(3) 0.0206(18)
O10' 0.040(3) 0.032(3) 0.035(4) -0.002(2) 0.005(2) 0.018(2)
O11A 0.0287(8) 0.0375(9) 0.0246(7) -0.0023(6) 0.0086(6) 0.0001(7)
O12A 0.046(3) 0.038(2) 0.0188(14) -0.0025(13) -0.0042(16) 0.001(2)
O12' 0.060(5) 0.056(4) 0.017(2) -0.003(3) 0.000(3) -0.001(4)
N20A 0.0258(9) 0.0217(9) 0.0377(9) -0.0064(7) 0.0167(7) -0.0075(7)
O20A 0.0350(9) 0.0660(14) 0.0326(8) 0.0040(9) 0.0114(7) 0.0063(9)
O21A 0.0272(8) 0.0472(13) 0.0422(9) 0.0123(8) 0.0133(7) -0.0035(8)
O22A 0.0322(9) 0.0467(12) 0.0642(12) 0.0023(9) 0.0303(9) -0.0083(8)
O30A 0.0368(9) 0.0429(11) 0.0249(7) 0.0024(7) 0.0125(6) -0.0011(8)
C30A 0.068(2) 0.100(3) 0.0417(15) 0.024(2) 0.0171(14) 0.030(3)
Cu1B 0.01608(11) 0.01535(12) 0.02303(10) 0.00087(9) 0.00868(8) -0.00066(9)
Ca1B 0.01725(17) 0.01710(18) 0.02095(16) -0.00119(15) 0.00739(13) 0.00090(16)
N1B 0.0181(7) 0.0216(8) 0.0198(6) 0.0035(6) 0.0077(5) -0.0016(6)
N2B 0.0146(6) 0.0208(7) 0.0180(6) -0.0020(5) 0.0046(5) 0.0002(5)
O1B 0.0284(8) 0.0175(7) 0.0313(7) 0.0052(6) 0.0157(6) 0.0071(6)
O2B 0.0223(7) 0.0139(7) 0.0307(7) 0.0013(5) 0.0138(6) -0.0002(6)
O3B 0.0151(6) 0.0172(7) 0.0317(7) 0.0017(6) 0.0100(5) -0.0002(6)
O4B 0.0199(7) 0.0208(8) 0.0383(8) 0.0055(6) 0.0143(6) 0.0001(6)
C1B 0.0403(16) 0.074(3) 0.0558(17) 0.0306(17) -0.0034(13) -0.0086(16)
C2B 0.0350(13) 0.0235(12) 0.0506(13) 0.0090(9) 0.0188(10) 0.0094(9)
C3B 0.0327(12) 0.0175(10) 0.0197(8) 0.0007(7) 0.0085(7) -0.0010(8)
C4B 0.0246(10) 0.0187(10) 0.0150(7) 0.0005(7) 0.0049(7) -0.0037(8)
C5B 0.0264(10) 0.0203(10) 0.0191(8) 0.0030(7) 0.0063(7) -0.0057(8)
C6B 0.0290(10) 0.0255(11) 0.0262(9) 0.0020(8) 0.0060(8) -0.0109(9)
C7B 0.0421(13) 0.0175(10) 0.0310(10) 0.0002(8) 0.0077(9) -0.0054(9)
C8B 0.0413(13) 0.0176(10) 0.0259(10) 0.0012(7) 0.0099(9) 0.0009(9)
C9B 0.0213(8) 0.0247(10) 0.0218(8) 0.0041(7) 0.0060(6) -0.0054(7)
C10B 0.0158(7) 0.0269(8) 0.0197(7) 0.0025(7) 0.0056(6) 0.0017(6)
C11B 0.0168(9) 0.0357(13) 0.0366(11) 0.0105(9) 0.0112(8) -0.0017(8)
C12B 0.0200(8) 0.0468(12) 0.0319(10) 0.0059(9) 0.0114(7) 0.0032(8)
C13B 0.0159(8) 0.0401(11) 0.0389(10) 0.0029(8) 0.0088(7) 0.0041(7)
C14B 0.0200(9) 0.0289(10) 0.0366(10) -0.0007(8) 0.0091(7) 0.0035(8)
C15B 0.0148(7) 0.0241(8) 0.0214(7) 0.0016(6) 0.0048(6) -0.0013(6)
C16B 0.0178(8) 0.0192(8) 0.0182(7) 0.0011(6) 0.0049(6) 0.0040(6)
C17B 0.0201(9) 0.0159(9) 0.0187(8) -0.0025(6) 0.0047(6) 0.0011(7)
C18B 0.0160(8) 0.0171(9) 0.0178(7) 0.0020(6) 0.0067(6) -0.0009(7)
C19B 0.0175(9) 0.0190(10) 0.0213(8) 0.0005(7) 0.0083(7) 0.0001(7)
C20B 0.0261(10) 0.0209(10) 0.0286(9) 0.0021(8) 0.0118(8) -0.0056(8)
C21B 0.0329(10) 0.0149(10) 0.0291(9) 0.0014(7) 0.0111(8) 0.0020(8)
C22B 0.0237(9) 0.0181(9) 0.0267(9) 0.0018(7) 0.0089(7) 0.0034(7)
C23B 0.0193(10) 0.0304(13) 0.0603(15) 0.0049(11) 0.0200(10) 0.0003(9)
C24B 0.0521(17) 0.0497(18) 0.0649(18) -0.0095(14) 0.0438(15) -0.0180(15)
N10" 0.052(7) 0.045(7) 0.064(8) 0.036(6) 0.044(6) 0.022(6)
N10B 0.025(2) 0.0142(19) 0.020(2) -0.001(2) 0.010(2) 0.0003(16)
O10B 0.0366(19) 0.0323(17) 0.052(4) -0.006(2) 0.022(2) -0.0079(17)
O10" 0.039(3) 0.040(3) 0.041(6) 0.009(4) 0.018(4) -0.013(3)
O11B 0.0263(7) 0.0398(10) 0.0243(7) 0.0013(6) 0.0092(6) -0.0033(7)
O12B 0.037(3) 0.050(2) 0.0195(14) 0.0019(12) -0.0018(14) -0.0152(17)
O12" 0.060(7) 0.105(8) 0.014(3) 0.001(4) 0.002(3) -0.010(7)
N20B 0.0265(9) 0.0209(9) 0.0380(9) 0.0037(7) 0.0132(7) 0.0046(7)
O20B 0.0312(9) 0.0805(17) 0.0313(8) -0.0082(9) 0.0097(7) 0.0017(10)
O21B 0.0250(8) 0.0432(11) 0.0459(9) -0.0169(8) 0.0127(7) 0.0016(8)
O22B 0.0306(9) 0.0596(14) 0.0632(12) -0.0033(10) 0.0285(9) 0.0074(9)
O30B 0.0323(8) 0.0435(11) 0.0242(7) -0.0031(7) 0.0101(6) 0.0001(8)
C30B 0.0538(16) 0.063(2) 0.0325(11) -0.0132(14) 0.0103(11) -0.0138(17)

loop_
_atom_type_symbol
_atom_type_description
_atom_type_scat_dispersion_real
_atom_type_scat_dispersion_imag
_atom_type_scat_source
C C 0.0033 0.0016 'International Tables Vol C Tables 4.2.6.8 and 6.1.1.4'
H H 0.0000 0.0000 'International Tables Vol C Tables 4.2.6.8 and 6.1.1.4'
N N 0.0061 0.0033 'International Tables Vol C Tables 4.2.6.8 and 6.1.1.4'
O O 0.0106 0.0060 'International Tables Vol C Tables 4.2.6.8 and 6.1.1.4'
Ca Ca 0.2262 0.3064 'International Tables Vol C Tables 4.2.6.8 and 6.1.1.4'
Cu Cu 0.3201 1.2651 'International Tables Vol C Tables 4.2.6.8 and 6.1.1.4'

loop_
_geom_angle_atom_site_label_1
_geom_angle_atom_site_label_2
_geom_angle_atom_site_label_3
_geom_angle
O3A Cu1A O2A 84.83(7)
O3A Cu1A N2A 94.55(8)
O2A Cu1A N2A 168.65(6)
O3A Cu1A N1A 178.41(7)
O2A Cu1A N1A 94.66(7)
N2A Cu1A N1A 86.24(8)
O3A Cu1A Ca1A 42.40(5)
O2A Cu1A Ca1A 42.57(5)
N2A Cu1A Ca1A 134.94(6)
N1A Cu1A Ca1A 137.17(5)
O3A Ca1A O2A 65.77(5)
O3A Ca1A O30A 78.50(6)
O2A Ca1A O30A 82.06(7)
O3A Ca1A O11A 74.85(6)
O2A Ca1A O11A 88.20(6)
O30A Ca1A O11A 153.32(6)
O3A Ca1A O21A 142.66(7)
O2A Ca1A O21A 133.72(7)
O30A Ca1A O21A 74.77(7)
O11A Ca1A O21A 127.80(6)
O3A Ca1A O10' 119.04(14)
O2A Ca1A O10' 86.46(18)
O30A Ca1A O10' 152.5(2)
O11A Ca1A O10' 49.92(18)
O21A Ca1A O10' 96.04(14)
O3A Ca1A O20A 131.42(7)
O2A Ca1A O20A 151.92(7)
O30A Ca1A O20A 120.20(7)
O11A Ca1A O20A 78.04(6)
O21A Ca1A O20A 50.19(6)
O10' Ca1A O20A 65.92(18)
O3A Ca1A O4A 62.22(5)
O2A Ca1A O4A 127.85(6)
O30A Ca1A O4A 84.35(7)
O11A Ca1A O4A 82.17(6)
O21A Ca1A O4A 89.39(7)
O10' Ca1A O4A 122.0(2)
O20A Ca1A O4A 74.80(7)
O3A Ca1A O1A 126.22(6)
O2A Ca1A O1A 61.14(6)
O30A Ca1A O1A 86.33(7)
O11A Ca1A O1A 110.56(6)
O21A Ca1A O1A 77.68(6)
O10' Ca1A O1A 66.3(2)
O20A Ca1A O1A 100.81(7)
O4A Ca1A O1A 165.69(5)
O3A Ca1A N20A 146.95(6)
O2A Ca1A N20A 147.13(6)
O30A Ca1A N20A 99.23(7)
O11A Ca1A N20A 102.32(6)
O21A Ca1A N20A 25.48(6)
O10' Ca1A N20A 77.46(15)
O20A Ca1A N20A 25.20(6)
O4A Ca1A N20A 84.72(6)
O1A Ca1A N20A 86.08(6)
O3A Ca1A N10' 99.5(3)
O2A Ca1A N10' 91.1(4)
O30A Ca1A N10' 173.1(4)
O11A Ca1A N10' 25.9(3)
O21A Ca1A N10' 109.8(3)
O10' Ca1A N10' 24.6(3)
O20A Ca1A N10' 66.1(3)
O4A Ca1A N10' 100.6(3)
O1A Ca1A N10' 89.6(3)
N20A Ca1A N10' 86.0(3)
O3A Ca1A N10A 94.3(2)
O2A Ca1A N10A 90.5(2)
O30A Ca1A N10A 171.2(2)
O11A Ca1A N10A 20.5(2)
O21A Ca1A N10A 113.9(2)
O10' Ca1A N10A 29.9(2)
O20A Ca1A N10A 68.4(2)
O4A Ca1A N10A 96.8(2)
O1A Ca1A N10A 94.1(2)
N20A Ca1A N10A 89.5(2)
N10' Ca1A N10A 5.5(4)
O3A Ca1A H3A 63.4(5)
O2A Ca1A H3A 70.9(6)
O30A Ca1A H3A 16.3(5)
O11A Ca1A H3A 138.0(5)
O21A Ca1A H3A 91.0(5)
O10' Ca1A H3A 154.1(7)
O20A Ca1A H3A 134.3(5)
O4A Ca1A H3A 82.9(7)
O1A Ca1A H3A 91.2(7)
N20A Ca1A H3A 115.1(5)
N10' Ca1A H3A 158.8(6)
N10A Ca1A H3A 155.1(5)
C9A N1A C10A 123.35(16)
C9A N1A Cu1A 126.05(14)
C10A N1A Cu1A 110.58(11)
C16A N2A C15A 122.31(17)
C16A N2A Cu1A 126.08(15)
C15A N2A Cu1A 111.31(14)
C3A O1A C2A 117.3(2)
C3A O1A Ca1A 118.89(13)
C2A O1A Ca1A 123.36(16)
C4A O2A Cu1A 126.19(14)
C4A O2A Ca1A 129.37(14)
Cu1A O2A Ca1A 104.39(7)
C18A O3A Cu1A 126.29(14)
C18A O3A Ca1A 127.15(13)
Cu1A O3A Ca1A 104.76(7)
C19A O4A C23A 117.70(19)
C19A O4A Ca1A 117.73(13)
C23A O4A Ca1A 123.10(16)
C2A C1A H1A1 109.5
C2A C1A H1A2 109.5
H1A1 C1A H1A2 109.5
C2A C1A H1A3 109.5
H1A1 C1A H1A3 109.5
H1A2 C1A H1A3 109.5
O1A C2A C1A 112.1(3)
O1A C2A H2AA 109.2
C1A C2A H2AA 109.2
O1A C2A H2AB 109.2
C1A C2A H2AB 109.2
H2AA C2A H2AB 107.9
O1A C3A C8A 126.1(2)
O1A C3A C4A 112.74(19)
C8A C3A C4A 121.1(2)
O2A C4A C5A 124.6(2)
O2A C4A C3A 117.0(2)
C5A C4A C3A 118.43(19)
C4A C5A C6A 119.2(2)
C4A C5A C9A 123.53(19)
C6A C5A C9A 117.27(19)
C7A C6A C5A 120.9(2)
C7A C6A H6AA 119.5
C5A C6A H6AA 119.5
C6A C7A C8A 120.6(2)
C6A C7A H7AA 119.7
C8A C7A H7AA 119.7
C3A C8A C7A 119.7(2)
C3A C8A H8AA 120.1
C7A C8A H8AA 120.1
N1A C9A C5A 124.83(18)
N1A C9A H9AA 117.6
C5A C9A H9AA 117.6
N1A C10A C11A 116.03(15)
N1A C10A C15A 107.10(13)
C11A C10A C15A 110.93(14)
N1A C10A H10A 107.5
C11A C10A H10A 107.5
C15A C10A H10A 107.5
C10A C11A C12A 110.19(17)
C10A C11A H11A 109.6
C12A C11A H11A 109.6
C10A C11A H11B 109.6
C12A C11A H11B 109.6
H11A C11A H11B 108.1
C13A C12A C11A 112.14(17)
C13A C12A H12A 109.2
C11A C12A H12A 109.2
C13A C12A H12B 109.2
C11A C12A H12B 109.2
H12A C12A H12B 107.9
C12A C13A C14A 111.93(17)
C12A C13A H13A 109.2
C14A C13A H13A 109.2
C12A C13A H13B 109.2
C14A C13A H13B 109.2
H13A C13A H13B 107.9
C15A C14A C13A 109.83(19)
C15A C14A H14A 109.7
C13A C14A H14A 109.7
C15A C14A H14B 109.7
C13A C14A H14B 109.7
H14A C14A H14B 108.2
N2A C15A C14A 116.91(16)
N2A C15A C10A 107.66(14)
C14A C15A C10A 111.17(16)
N2A C15A H15A 106.9
C14A C15A H15A 106.9
C10A C15A H15A 106.9
N2A C16A C17A 124.92(19)
N2A C16A H16A 117.5
C17A C16A H16A 117.5
C18A C17A C22A 120.5(2)
C18A C17A C16A 122.7(2)
C22A C17A C16A 116.6(2)
O3A C18A C17A 125.4(2)
O3A C18A C19A 116.7(2)
C17A C18A C19A 117.89(19)
C20A C19A O4A 125.1(2)
C20A C19A C18A 121.3(2)
O4A C19A C18A 113.58(19)
C19A C20A C21A 120.1(2)
C19A C20A H20A 119.9
C21A C20A H20A 119.9
C22A C21A C20A 120.2(2)
C22A C21A H21A 119.9
C20A C21A H21A 119.9
C21A C22A C17A 120.0(2)
C21A C22A H22A 120.0
C17A C22A H22A 120.0
O4A C23A C24A 111.3(3)
O4A C23A H23A 109.4
C24A C23A H23A 109.4
O4A C23A H23B 109.4
C24A C23A H23B 109.4
H23A C23A H23B 108.0
C23A C24A H24A 109.5
C23A C24A H24B 109.5
H24A C24A H24B 109.5
C23A C24A H24C 109.5
H24A C24A H24C 109.5
H24B C24A H24C 109.5
O12' N10' O10' 126.7(16)
O12' N10' O11A 121.1(10)
O10' N10' O11A 112.0(15)
O12' N10' Ca1A 168.3(13)
O10' N10' Ca1A 59.5(8)
O11A N10' Ca1A 54.5(7)
O11A N10A O12A 119.1(7)
O11A N10A O10A 121.8(9)
O12A N10A O10A 119.1(11)
O12A N10A Ca1A 161.0(8)
O10A N10A Ca1A 77.6(6)
N10' O10' Ca1A 95.9(10)
N10A O11A Ca1A 114.8(5)
N10' O11A Ca1A 99.5(6)
O22A N20A O20A 122.6(2)
O22A N20A O21A 120.7(2)
O20A N20A O21A 116.7(2)
O22A N20A Ca1A 166.04(18)
O20A N20A Ca1A 61.94(13)
O21A N20A Ca1A 56.39(11)
N20A O20A Ca1A 92.86(14)
N20A O21A Ca1A 98.13(14)
C30A O30A Ca1A 124.75(19)
C30A O30A H3A 110(2)
Ca1A O30A H3A 109(2)
O30A C30A H30A 109.5
O30A C30A H30B 109.5
H30A C30A H30B 109.5
O30A C30A H30C 109.5
H30A C30A H30C 109.5
H30B C30A H30C 109.5
O2B Cu1B O3B 84.92(7)
O2B Cu1B N2B 173.16(7)
O3B Cu1B N2B 94.62(7)
O2B Cu1B N1B 94.49(8)
O3B Cu1B N1B 178.82(7)
N2B Cu1B N1B 85.84(8)
O2B Cu1B Ca1B 42.78(5)
O3B Cu1B Ca1B 42.30(5)
N2B Cu1B Ca1B 135.85(5)
N1B Cu1B Ca1B 137.02(6)
O3B Ca1B O2B 65.76(5)
O3B Ca1B O30B 83.88(6)
O2B Ca1B O30B 78.93(6)
O3B Ca1B O11B 85.79(6)
O2B Ca1B O11B 75.35(6)
O30B Ca1B O11B 154.28(6)
O3B Ca1B O21B 134.86(6)
O2B Ca1B O21B 142.97(7)
O30B Ca1B O21B 74.76(7)
O11B Ca1B O21B 127.65(6)
O3B Ca1B O20B 149.39(7)
O2B Ca1B O20B 132.23(7)
O30B Ca1B O20B 120.79(7)
O11B Ca1B O20B 77.91(6)
O21B Ca1B O20B 50.19(6)
O3B Ca1B O1B 127.36(6)
O2B Ca1B O1B 61.65(5)
O30B Ca1B O1B 84.28(6)
O11B Ca1B O1B 83.42(6)
O21B Ca1B O1B 89.95(7)
O20B Ca1B O1B 76.62(7)
O3B Ca1B O4B 61.52(6)
O2B Ca1B O4B 126.37(5)
O30B Ca1B O4B 86.36(7)
O11B Ca1B O4B 109.12(6)
O21B Ca1B O4B 77.61(6)
O20B Ca1B O4B 99.54(7)
O1B Ca1B O4B 166.05(5)
O3B Ca1B O10" 85.2(2)
O2B Ca1B O10" 118.0(2)
O30B Ca1B O10" 153.4(3)
O11B Ca1B O10" 47.7(3)
O21B Ca1B O10" 96.53(18)
O20B Ca1B O10" 64.7(2)
O1B Ca1B O10" 121.3(3)
O4B Ca1B O10" 67.2(3)
O3B Ca1B N20B 146.27(6)
O2B Ca1B N20B 147.95(6)
O30B Ca1B N20B 99.35(7)
O11B Ca1B N20B 102.30(6)
O21B Ca1B N20B 25.35(6)
O20B Ca1B N20B 25.37(6)
O1B Ca1B N20B 86.30(6)
O4B Ca1B N20B 85.05(6)
O10" Ca1B N20B 77.13(17)
O3B Ca1B N10B 88.01(14)
O2B Ca1B N10B 94.7(2)
O30B Ca1B N10B 171.24(16)
O11B Ca1B N10B 20.4(2)
O21B Ca1B N10B 113.55(19)
O20B Ca1B N10B 67.96(16)
O1B Ca1B N10B 98.13(17)
O4B Ca1B N10B 92.68(18)
O10" Ca1B N10B 27.6(3)
N20B Ca1B N10B 89.23(18)
O3B Ca1B Cu1B 32.92(4)
O2B Ca1B Cu1B 32.96(4)
O30B Ca1B Cu1B 81.84(5)
O11B Ca1B Cu1B 76.74(5)
O21B Ca1B Cu1B 155.59(4)
O20B Ca1B Cu1B 153.96(5)
O1B Ca1B Cu1B 94.60(4)
O4B Ca1B Cu1B 94.27(4)
O10" Ca1B Cu1B 101.46(16)
N20B Ca1B Cu1B 178.58(4)
N10B Ca1B Cu1B 89.56(17)
O3B Ca1B H3B 78.4(7)
O2B Ca1B H3B 64.3(5)
O30B Ca1B H3B 14.6(5)
O11B Ca1B H3B 139.6(5)
O21B Ca1B H3B 87.9(5)
O20B Ca1B H3B 129.9(6)
O1B Ca1B H3B 77.5(7)
O4B Ca1B H3B 95.5(6)
O10" Ca1B H3B 160.5(8)
N20B Ca1B H3B 111.5(5)
N10B Ca1B H3B 158.3(5)
Cu1B Ca1B H3B 69.8(5)
C9B N1B C10B 124.18(18)
C9B N1B Cu1B 125.34(16)
C10B N1B Cu1B 110.48(14)
C16B N2B C15B 122.62(16)
C16B N2B Cu1B 125.54(13)
C15B N2B Cu1B 111.71(12)
C3B O1B C2B 117.63(19)
C3B O1B Ca1B 118.09(13)
C2B O1B Ca1B 122.87(15)
C4B O2B Cu1B 126.01(14)
C4B O2B Ca1B 127.99(14)
Cu1B O2B Ca1B 104.25(7)
C18B O3B Cu1B 125.54(14)
C18B O3B Ca1B 129.67(13)
Cu1B O3B Ca1B 104.78(7)
C19B O4B C23B 117.56(19)
C19B O4B Ca1B 118.03(12)
C23B O4B Ca1B 123.57(15)
C2B C1B H1B1 109.5
C2B C1B H1B2 109.5
H1B1 C1B H1B2 109.5
C2B C1B H1B3 109.5
H1B1 C1B H1B3 109.5
H1B2 C1B H1B3 109.5
O1B C2B C1B 111.4(2)
O1B C2B H2BA 109.4
C1B C2B H2BA 109.4
O1B C2B H2BB 109.4
C1B C2B H2BB 109.4
H2BA C2B H2BB 108.0
O1B C3B C8B 125.8(2)
O1B C3B C4B 113.67(19)
C8B C3B C4B 120.5(2)
O2B C4B C5B 124.6(2)
O2B C4B C3B 116.6(2)
C5B C4B C3B 118.8(2)
C6B C5B C4B 118.9(2)
C6B C5B C9B 117.5(2)
C4B C5B C9B 123.5(2)
C7B C6B C5B 121.5(2)
C7B C6B H6BA 119.2
C5B C6B H6BA 119.2
C6B C7B C8B 119.7(2)
C6B C7B H7BA 120.1
C8B C7B H7BA 120.1
C3B C8B C7B 120.6(2)
C3B C8B H8BA 119.7
C7B C8B H8BA 119.7
N1B C9B C5B 125.2(2)
N1B C9B H9BA 117.4
C5B C9B H9BA 117.4
N1B C10B C11B 116.09(17)
N1B C10B C15B 107.07(14)
C11B C10B C15B 111.09(15)
N1B C10B H10B 107.4
C11B C10B H10B 107.4
C15B C10B H10B 107.4
C10B C11B C12B 110.2(2)
C10B C11B H11C 109.6
C12B C11B H11C 109.6
C10B C11B H11D 109.6
C12B C11B H11D 109.6
H11C C11B H11D 108.1
C13B C12B C11B 111.59(17)
C13B C12B H12C 109.3
C11B C12B H12C 109.3
C13B C12B H12D 109.3
C11B C12B H12D 109.3
H12C C12B H12D 108.0
C12B C13B C14B 112.22(17)
C12B C13B H13C 109.2
C14B C13B H13C 109.2
C12B C13B H13D 109.2
C14B C13B H13D 109.2
H13C C13B H13D 107.9
C15B C14B C13B 109.52(19)
C15B C14B H14C 109.8
C13B C14B H14C 109.8
C15B C14B H14D 109.8
C13B C14B H14D 109.8
H14C C14B H14D 108.2
N2B C15B C14B 117.11(16)
N2B C15B C10B 106.75(14)
C14B C15B C10B 111.85(15)
N2B C15B H15B 106.9
C14B C15B H15B 106.9
C10B C15B H15B 106.9
N2B C16B C17B 124.82(18)
N2B C16B H16B 117.6
C17B C16B H16B 117.6
C18B C17B C22B 119.8(2)
C18B C17B C16B 123.36(19)
C22B C17B C16B 116.66(18)
O3B C18B C17B 125.14(19)
O3B C18B C19B 116.31(19)
C17B C18B C19B 118.54(19)
O4B C19B C20B 125.6(2)
O4B C19B C18B 113.62(18)
C20B C19B C18B 120.8(2)
C19B C20B C21B 119.7(2)
C19B C20B H20B 120.2
C21B C20B H20B 120.2
C22B C21B C20B 121.0(2)
C22B C21B H21B 119.5
C20B C21B H21B 119.5
C21B C22B C17B 120.2(2)
C21B C22B H22B 119.9
C17B C22B H22B 119.9
O4B C23B C24B 111.3(2)
O4B C23B H23C 109.4
C24B C23B H23C 109.4
O4B C23B H23D 109.4
C24B C23B H23D 109.4
H23C C23B H23D 108.0
C23B C24B H24D 109.5
C23B C24B H24E 109.5
H24D C24B H24E 109.5
C23B C24B H24F 109.5
H24D C24B H24F 109.5
H24E C24B H24F 109.5
O12" N10" O10" 130(2)
O12" N10" O11B 130(2)
O10" N10" O11B 100.6(17)
O11B N10B O10B 129.9(8)
O11B N10B O12B 115.1(7)
O10B N10B O12B 115.0(9)
O11B N10B Ca1B 45.6(2)
O10B N10B Ca1B 85.1(7)
O12B N10B Ca1B 158.6(6)
N10" O10" Ca1B 99.9(13)
N10B O11B Ca1B 114.0(3)
N10" O11B Ca1B 110.1(9)
O22B N20B O20B 122.3(2)
O22B N20B O21B 121.7(2)
O20B N20B O21B 116.0(2)
O22B N20B Ca1B 167.09(19)
O20B N20B Ca1B 60.88(13)
O21B N20B Ca1B 56.97(12)
N20B O20B Ca1B 93.75(15)
N20B O21B Ca1B 97.68(13)
C30B O30B Ca1B 126.37(17)
C30B O30B H3B 117(2)
Ca1B O30B H3B 114(2)
O30B C30B H30D 109.5
O30B C30B H30E 109.5
H30D C30B H30E 109.5
O30B C30B H30F 109.5
H30D C30B H30F 109.5
H30E C30B H30F 109.5

loop_
_geom_bond_atom_site_label_1
_geom_bond_atom_site_label_2
_geom_bond_distance
Cu1A O3A 1.8943(17)
Cu1A O2A 1.9016(16)
Cu1A N2A 1.9224(18)
Cu1A N1A 1.9294(17)
Cu1A Ca1A 3.3784(8)
Ca1A O3A 2.3560(17)
Ca1A O2A 2.3595(17)
Ca1A O30A 2.3919(17)
Ca1A O11A 2.4488(18)
Ca1A O21A 2.4498(19)
Ca1A O10' 2.568(8)
Ca1A O20A 2.573(2)
Ca1A O4A 2.5909(18)
Ca1A O1A 2.6253(19)
Ca1A N20A 2.912(2)
Ca1A N10' 2.965(19)
Ca1A N10A 3.156(13)
Ca1A H3A 2.77(3)
N1A C9A 1.268(3)
N1A C10A 1.476(2)
N2A C16A 1.280(3)
N2A C15A 1.480(2)
O1A C3A 1.372(3)
O1A C2A 1.447(3)
O2A C4A 1.311(3)
O3A C18A 1.315(3)
O4A C19A 1.382(3)
O4A C23A 1.436(3)
C1A C2A 1.480(5)
C1A H1A1 0.9800
C1A H1A2 0.9800
C1A H1A3 0.9800
C2A H2AA 0.9900
C2A H2AB 0.9900
C3A C8A 1.374(3)
C3A C4A 1.418(3)
C4A C5A 1.410(3)
C5A C6A 1.411(3)
C5A C9A 1.455(3)
C6A C7A 1.364(3)
C6A H6AA 0.9500
C7A C8A 1.398(3)
C7A H7AA 0.9500
C8A H8AA 0.9500
C9A H9AA 0.9500
C10A C11A 1.524(3)
C10A C15A 1.524(2)
C10A H10A 1.0000
C11A C12A 1.526(3)
C11A H11A 0.9900
C11A H11B 0.9900
C12A C13A 1.521(3)
C12A H12A 0.9900
C12A H12B 0.9900
C13A C14A 1.529(3)
C13A H13A 0.9900
C13A H13B 0.9900
C14A C15A 1.514(3)
C14A H14A 0.9900
C14A H14B 0.9900
C15A H15A 1.0000
C16A C17A 1.462(3)
C16A H16A 0.9500
C17A C18A 1.398(3)
C17A C22A 1.412(3)
C18A C19A 1.418(3)
C19A C20A 1.375(3)
C20A C21A 1.396(4)
C20A H20A 0.9500
C21A C22A 1.377(4)
C21A H21A 0.9500
C22A H22A 0.9500
C23A C24A 1.495(4)
C23A H23A 0.9900
C23A H23B 0.9900
C24A H24A 0.9800
C24A H24B 0.9800
C24A H24C 0.9800
N10' O12' 1.19(2)
N10' O10' 1.242(12)
N10' O11A 1.314(19)
N10A O11A 1.215(14)
N10A O12A 1.254(11)
N10A O10A 1.259(10)
N20A O22A 1.224(3)
N20A O20A 1.241(3)
N20A O21A 1.265(3)
O30A C30A 1.444(4)
O30A H3A 0.824(17)
C30A H30A 0.9800
C30A H30B 0.9800
C30A H30C 0.9800
Cu1B O2B 1.8958(16)
Cu1B O3B 1.8979(16)
Cu1B N2B 1.9227(17)
Cu1B N1B 1.9307(17)
Cu1B Ca1B 3.3770(8)
Ca1B O3B 2.3507(16)
Ca1B O2B 2.3667(17)
Ca1B O30B 2.3734(17)
Ca1B O11B 2.4231(18)
Ca1B O21B 2.4633(18)
Ca1B O20B 2.549(2)
Ca1B O1B 2.6109(18)
Ca1B O4B 2.6315(19)
Ca1B O10" 2.670(16)
Ca1B N20B 2.912(2)
Ca1B N10B 3.097(7)
Ca1B H3B 2.77(3)
N1B C9B 1.289(3)
N1B C10B 1.470(3)
N2B C16B 1.288(3)
N2B C15B 1.469(2)
O1B C3B 1.377(3)
O1B C2B 1.440(3)
O2B C4B 1.316(3)
O3B C18B 1.315(3)
O4B C19B 1.371(3)
O4B C23B 1.444(3)
C1B C2B 1.508(4)
C1B H1B1 0.9800
C1B H1B2 0.9800
C1B H1B3 0.9800
C2B H2BA 0.9900
C2B H2BB 0.9900
C3B C8B 1.379(3)
C3B C4B 1.415(3)
C4B C5B 1.413(3)
C5B C6B 1.411(3)
C5B C9B 1.430(3)
C6B C7B 1.364(4)
C6B H6BA 0.9500
C7B C8B 1.399(4)
C7B H7BA 0.9500
C8B H8BA 0.9500
C9B H9BA 0.9500
C10B C11B 1.525(3)
C10B C15B 1.531(2)
C10B H10B 1.0000
C11B C12B 1.533(3)
C11B H11C 0.9900
C11B H11D 0.9900
C12B C13B 1.516(3)
C12B H12C 0.9900
C12B H12D 0.9900
C13B C14B 1.533(3)
C13B H13C 0.9900
C13B H13D 0.9900
C14B C15B 1.518(3)
C14B H14C 0.9900
C14B H14D 0.9900
C15B H15B 1.0000
C16B C17B 1.442(3)
C16B H16B 0.9500
C17B C18B 1.401(3)
C17B C22B 1.413(3)
C18B C19B 1.426(3)
C19B C20B 1.381(3)
C20B C21B 1.395(3)
C20B H20B 0.9500
C21B C22B 1.374(3)
C21B H21B 0.9500
C22B H22B 0.9500
C23B C24B 1.508(4)
C23B H23C 0.9900
C23B H23D 0.9900
C24B H24D 0.9800
C24B H24E 0.9800
C24B H24F 0.9800
N10" O12" 1.05(2)
N10" O10" 1.31(2)
N10" O11B 1.38(3)
N10B O11B 1.180(11)
N10B O10B 1.241(12)
N10B O12B 1.314(8)
N20B O22B 1.219(3)
N20B O20B 1.250(3)
N20B O21B 1.258(3)
O30B C30B 1.417(3)
O30B H3B 0.766(18)
C30B H30D 0.9800
C30B H30E 0.9800
C30B H30F 0.9800
